data_2019366
loop_
_publ_author_name
'Luger, Peter'
'Messerschmidt, Marc'
'Scheins, Stephan'
'Wagner, Armin'

_publ_contact_author
;
     Prof. Dr. Peter Luger
     Institut f\"ur Chemie
     Kristallographie
     Freie Universit\"at Berlin
     Takustr. 6
     14195 Berlin
     Germany
;
_publ_section_title
;
 High-resolution synchrotron data collection for charge-density work at
 100 and 20&#x2005;K
;
_journal_issue 5
_journal_name_full 'Acta Crystallographica Section A Foundations of Crystallography'
_journal_page_first 390
_journal_page_last 396
_journal_paper_doi 10.1107/S0108767304014825
_journal_volume 60
_journal_year 2004
_chemical_formula_moiety 'C33 H26'
_chemical_formula_sum 'C33 H26'
_chemical_formula_weight 422.54
_chemical_name_common 2,4,6,8-tertaphenylbarbaralane
_space_group_IT_number 15
_symmetry_cell_setting monoclinic
_symmetry_space_group_name_Hall '-C 2yc'
_symmetry_space_group_name_H-M 'C 1 2/c 1'
_atom_type_scat_source 'International Tables Vol. IV Tables 2.2B and 2.3.1'
_cell_angle_alpha 90.000
_cell_angle_beta 119.45(3)
_cell_angle_gamma 90.000
_cell_formula_units_Z 8
_cell_length_a 26.232(5)
_cell_length_b 10.399(2)
_cell_length_c 19.618(4)
_cell_measurement_reflns_used 18180
_cell_measurement_temperature 110
_cell_measurement_theta_max 61.441
_cell_measurement_theta_min 9.805
_cell_volume 4660(2)
_computing_cell_refinement 'SAINT (Siemens, 1996)'
_computing_data_collection 'SMART (Siemens, 1996)'
_computing_data_reduction 'SAINT (Siemens, 1996)'
_computing_molecular_graphics 'Koritsanszky et al, (1995)'
_computing_publication_material 'Koritsanszky et al, (1995)'
_computing_structure_refinement 'Koritsanszky et al, (1995)'
_diffrn_measured_fraction_theta_full 0.963
_diffrn_measured_fraction_theta_max 0.886
_diffrn_measurement_device
;
Bruker SMART 1000 CCD Detector at DESY
HASYLAB beamline F1
on kappa-axis diffractometer
;
_diffrn_measurement_method '\w and \f'
_diffrn_radiation_type Synchrotron
_diffrn_radiation_wavelength 0.56
_diffrn_reflns_av_R_equivalents 0.03
_diffrn_reflns_limit_h_max 60
_diffrn_reflns_limit_h_min -59
_diffrn_reflns_limit_k_max 24
_diffrn_reflns_limit_k_min -16
_diffrn_reflns_limit_l_max 24
_diffrn_reflns_limit_l_min -44
_diffrn_reflns_number 62291
_diffrn_reflns_theta_full 19.7
_diffrn_reflns_theta_max 40.51
_diffrn_standards_decay_% 0
_diffrn_standards_number 0
_exptl_absorpt_coefficient_mu 0.04
_exptl_absorpt_correction_T_max 0.0
_exptl_absorpt_correction_T_min 0.0
_exptl_absorpt_correction_type none
_exptl_crystal_colour orange
_exptl_crystal_density_diffrn 1.2045
_exptl_crystal_description prism
_exptl_crystal_F_000 1792
_exptl_crystal_size_max 0.4
_exptl_crystal_size_mid 0.3
_exptl_crystal_size_min 0.2
_refine_diff_density_max 0.31
_refine_diff_density_min -0.37
_refine_ls_extinction_method none
_refine_ls_goodness_of_fit_ref 1.86
_refine_ls_hydrogen_treatment mixed
_refine_ls_number_parameters 584
_refine_ls_number_reflns 19554
_refine_ls_R_factor_gt 0.032
_refine_ls_shift/su_max 0.003
_refine_ls_structure_factor_coef F
_refine_ls_weighting_scheme sigma
_refine_ls_wR_factor_ref 0.046
_reflns_number_gt 17873
_reflns_number_total 27038
_reflns_threshold_expression 'I > 3 \s(I)'
_cod_data_source_file xc5002sup1.cif
_cod_data_source_block BARB
_cod_original_cell_volume 4659(2)
_cod_original_sg_symbol_H-M C2/c
_cod_database_code 2019366

loop_
_symmetry_equiv_pos_site_id
_symmetry_equiv_pos_as_xyz
1 +X,+Y,+Z
2 -X,+Y,1/2-Z
3 -X,-Y,-Z
4 +X,-Y,1/2+Z
5 1/2+X,1/2+Y,+Z
6 1/2-X,1/2-Y,-Z
7 1/2-X,1/2+Y,1/2-Z
8 1/2+X,1/2-Y,1/2+Z

loop_
_atom_site_aniso_label
_atom_site_aniso_U_11
_atom_site_aniso_U_22
_atom_site_aniso_U_33
_atom_site_aniso_U_12
_atom_site_aniso_U_13
_atom_site_aniso_U_23
C(1) 0.01751(8) 0.01871(9) 0.02317(11) 0.00086(8) 0.00776(8) 0.00751(8)
C(2) 0.01470(8) 0.01933(9) 0.02157(10) 0.00122(7) 0.00718(8) 0.00616(8)
C(3) 0.01528(8) 0.02033(9) 0.02143(10) 0.00061(7) 0.00773(7) 0.00588(8)
C(4) 0.01591(9) 0.02051(10) 0.02037(11) -0.00063(8) 0.00742(8) 0.00536(9)
C(5) 0.01629(8) 0.02431(11) 0.02307(11) -0.00219(8) 0.00724(9) 0.00754(9)
C(6) 0.01473(9) 0.02786(12) 0.02274(12) 0.00278(9) 0.00865(9) 0.00984(10)
C(7) 0.01576(8) 0.02394(10) 0.02378(11) 0.00398(8) 0.00930(8) 0.00802(9)
C(8) 0.01557(8) 0.01978(9) 0.02260(11) 0.00219(8) 0.00803(8) 0.00661(8)
C(9) 0.02020(10) 0.02080(10) 0.02630(10) -0.00280(10) 0.00840(10) 0.00720(10)
C(10) 0.01481(8) 0.02037(9) 0.02111(10) 0.00159(6) 0.00723(7) 0.00410(8)
C(11) 0.01740(9) 0.02234(10) 0.03268(13) -0.00077(8) 0.00941(8) 0.00522(10)
C(12) 0.01828(9) 0.02795(12) 0.03548(15) -0.00377(9) 0.01033(10) 0.00065(11)
C(13) 0.01577(9) 0.03515(15) 0.02640(12) -0.00063(9) 0.00693(8) -0.00155(12)
C(14) 0.01640(8) 0.03547(14) 0.02047(10) 0.00492(9) 0.00629(7) 0.00467(10)
C(15) 0.01657(8) 0.02683(11) 0.02033(10) 0.00410(8) 0.00746(7) 0.00632(8)
C(16) 0.01709(8) 0.01847(8) 0.01909(10) 0.00019(6) 0.00826(7) 0.00203(7)
C(17) 0.01670(8) 0.02572(10) 0.01726(9) -0.00067(7) 0.00693(7) 0.00123(8)
C(18) 0.01976(9) 0.02722(11) 0.01599(9) -0.00048(8) 0.00654(7) -0.00022(8)
C(19) 0.02570(10) 0.02930(10) 0.01740(10) -0.00080(10) 0.01030(10) -0.00040(10)
C(20) 0.02580(10) 0.03500(10) 0.02270(10) 0.00130(10) 0.01470(10) 0.00190(10)
C(21) 0.02048(9) 0.02766(11) 0.02310(11) 0.00238(8) 0.01215(8) 0.00257(9)
C(22) 0.0160 0.0242 0.0182 0.0035 0.0092 0.0050
C(23) 0.0151 0.0338 0.0193 0.0015 0.0072 0.0021
C(24) 0.0164 0.0514 0.0210 0.0067 0.0079 0.0039
C(25) 0.0226 0.0498 0.0215 0.0151 0.0122 0.0096
C(26) 0.0280 0.0341 0.0268 0.0151 0.0167 0.0116
C(27) 0.0214 0.0242 0.0230 0.0067 0.0127 0.0071
C(28) 0.01723(8) 0.02156(9) 0.02228(11) 0.00181(7) 0.00955(8) 0.00587(8)
C(29) 0.02370(10) 0.02330(10) 0.02790(10) -0.00110(10) 0.01140(10) 0.00420(10)
C(30) 0.02900(10) 0.03150(10) 0.0315(2) -0.00590(10) 0.01500(10) -0.00250(10)
C(31) 0.03290(10) 0.0426(2) 0.02550(10) -0.00500(10) 0.01450(10) -0.00170(10)
C(32) 0.0412(2) 0.0389(2) 0.02250(10) -0.00130(10) 0.01510(10) 0.00590(10)
C(33) 0.03310(10) 0.02710(10) 0.02310(10) -0.00020(10) 0.01410(10) 0.00700(10)
C(40) 0.0156 0.0464 0.0195 0.0091 0.0099 0.0146
C(41) 0.0154 0.0764 0.0183 -0.0024 0.0069 0.0031
C(42) 0.0148 0.1266 0.0174 0.0085 0.0063 0.0035
C(43) 0.0259 0.1248 0.0185 0.0369 0.0123 0.0217
C(44) 0.0422 0.0815 0.0367 0.0423 0.0279 0.0344
C(45) 0.0321 0.0478 0.0324 0.0233 0.0221 0.0215

loop_
_atom_site_label
_atom_site_fract_x
_atom_site_fract_y
_atom_site_fract_z
_atom_site_U_iso_or_equiv
_atom_site_occupancy
C(1) 0.212770(10) 0.80011(3) 0.13314(2) 0.022 1.0000
C(2) 0.181290(10) 0.70648(3) 0.15790(2) 0.021 1.0000
C(3) 0.209640(10) 0.67505(3) 0.24147(2) 0.021 1.0000
C(4) 0.266890(10) 0.69715(3) 0.29230(2) 0.021 1.0000
C(5) 0.303860(10) 0.74984(3) 0.25864(2) 0.024 1.0000
C(6) 0.315620(10) 0.63599(4) 0.22000(2) 0.024 1.0000
C(7) 0.271060(10) 0.59627(3) 0.15079(2) 0.023 1.0000
C(8) 0.214960(10) 0.66391(3) 0.10917(2) 0.022 1.0000
C(9) 0.26902(2) 0.85433(4) 0.19787(2) 0.026 1.0000
C(10) 0.116190(10) 0.69444(3) 0.11397(2) 0.021 1.0000
C(11) 0.089280(10) 0.58831(3) 0.12711(2) 0.027 1.0000
C(12) 0.028630(10) 0.57666(3) 0.08928(2) 0.031 1.0000
C(13) -0.006460(10) 0.67036(4) 0.03612(2) 0.029 1.0000
C(14) 0.019670(10) 0.77480(4) 0.02158(2) 0.027 1.0000
C(15) 0.080380(10) 0.78702(3) 0.06031(2) 0.024 1.0000
C(16) 0.293820(10) 0.66145(2) 0.37572(2) 0.020 1.0000
C(17) 0.353940(10) 0.63653(3) 0.42031(2) 0.022 1.0000
C(18) 0.379030(10) 0.59735(3) 0.49808(2) 0.023 1.0000
C(19) 0.344720(10) 0.58261(3) 0.53358(2) 0.026 1.0000
C(20) 0.284960(10) 0.60902(4) 0.49023(2) 0.030 1.0000
C(21) 0.260010(10) 0.64833(3) 0.41274(2) 0.026 1.0000
C(22) 0.37176 0.56094 0.25410 0.021 0.5000
C(23) 0.42476 0.62599 0.29655 0.025 0.5000
C(24) 0.47805 0.56100 0.32718 0.032 0.5000
C(25) 0.47897 0.42914 0.31604 0.033 0.5000
C(26) 0.42669 0.36290 0.27523 0.032 0.5000
C(27) 0.37370 0.42779 0.24438 0.025 0.5000
C(28) 0.176420(10) 0.62218(3) 0.02652(2) 0.022 1.0000
C(29) 0.157490(10) 0.49441(3) 0.01020(2) 0.028 1.0000
C(30) 0.123340(10) 0.45211(4) -0.06664(2) 0.034 1.0000
C(31) 0.10694(2) 0.53777(4) -0.12854(2) 0.037 1.0000
C(32) 0.12555(2) 0.66506(4) -0.11284(2) 0.038 1.0000
C(33) 0.160370(10) 0.70649(3) -0.03590(2) 0.031 1.0000
C(40) 0.37401 0.58163 0.25976 0.029 0.5000
C(41) 0.42559 0.65504 0.29900 0.039 0.5000
C(42) 0.48025 0.59698 0.32802 0.055 0.5000
C(43) 0.48452 0.46480 0.31911 0.058 0.5000
C(44) 0.43365 0.39079 0.28183 0.056 0.5000
C(45) 0.37920 0.44874 0.25334 0.039 0.5000
H(1) 0.18604 0.86514 0.08600 0.042 1.0000
H(3) 0.18223 0.62938 0.26122 0.034 1.0000
H(5) 0.34349 0.79174 0.30484 0.040 1.0000
H(7) 0.27700 0.51447 0.12147 0.043 1.0000
H(9A) 0.25875 0.93019 0.22680 0.041 1.0000
H(9B) 0.29535 0.89055 0.17367 0.045 1.0000
H(11) 0.11642 0.51522 0.16803 0.054 1.0000
H(12) 0.00892 0.49439 0.10095 0.055 1.0000
H(13) -0.05359 0.66183 0.00598 0.052 1.0000
H(14) -0.00604 0.85001 -0.01882 0.051 1.0000
H(15) 0.09985 0.86928 0.04828 0.048 1.0000
H(17) 0.38104 0.64434 0.39321 0.043 1.0000
H(18) 0.42545 0.57749 0.52919 0.049 1.0000
H(19) 0.36412 0.55269 0.59399 0.048 1.0000
H(20) 0.25702 0.59887 0.51601 0.054 1.0000
H(21) 0.21383 0.67064 0.38051 0.050 1.0000
H(23) 0.42473 0.72862 0.30636 0.032 0.5000
H(24) 0.51874 0.61242 0.36023 0.035 0.5000
H(25) 0.52050 0.37866 0.33824 0.030 0.5000
H(26) 0.42674 0.26101 0.26691 0.035 0.5000
H(27) 0.33319 0.37615 0.21298 0.032 0.5000
H(29) 0.17003 0.42824 0.05832 0.052 1.0000
H(30) 0.11005 0.35235 -0.07636 0.057 1.0000
H(31) 0.08053 0.50600 -0.18834 0.061 1.0000
H(32) 0.11508 0.73370 -0.15926 0.068 1.0000
H(33) 0.17516 0.80515 -0.02429 0.058 1.0000
H(41) 0.42256 0.75730 0.30587 0.036 0.5000
H(42) 0.51966 0.65327 0.35738 0.034 0.5000
H(43) 0.52690 0.42147 0.34196 0.035 0.5000
H(44) 0.43747 0.28600 0.27531 0.030 0.5000
H(45) 0.34016 0.38919 0.22608 0.036 0.5000

loop_
_geom_angle_atom_site_label_1
_geom_angle_atom_site_label_2
_geom_angle_atom_site_label_3
_geom_angle_site_symmetry_1
_geom_angle_site_symmetry_2
_geom_angle_site_symmetry_3
_geom_angle
_geom_angle_publ_flag
C(2) C(1) C(8) 1_555 1_555 1_555 66.57(2) yes
C(2) C(1) C(9) 1_555 1_555 1_555 115.87(3) yes
C(8) C(1) C(9) 1_555 1_555 1_555 116.41(3) yes
C(1) C(2) C(3) 1_555 1_555 1_555 116.65(2) yes
C(1) C(2) C(8) 1_555 1_555 1_555 56.682(18) yes
C(1) C(2) C(10) 1_555 1_555 1_555 121.47(2) yes
C(3) C(2) C(8) 1_555 1_555 1_555 117.81(2) yes
C(3) C(2) C(10) 1_555 1_555 1_555 115.75(2) yes
C(8) C(2) C(10) 1_555 1_555 1_555 115.44(2) yes
C(2) C(3) C(4) 1_555 1_555 1_555 123.74(3) yes
C(3) C(4) C(5) 1_555 1_555 1_555 117.10(3) yes
C(3) C(4) C(16) 1_555 1_555 1_555 121.82(3) yes
C(5) C(4) C(16) 1_555 1_555 1_555 120.87(2) yes
C(4) C(5) C(6) 1_555 1_555 1_555 105.43(3) yes
C(4) C(5) C(9) 1_555 1_555 1_555 109.19(2) yes
C(6) C(5) C(9) 1_555 1_555 1_555 110.70(3) yes
C(5) C(6) C(7) 1_555 1_555 1_555 116.96(3) yes
C(5) C(6) C(22) 1_555 1_555 1_555 125.36(3) yes
C(5) C(6) C(40) 1_555 1_555 1_555 117.16(3) yes
C(7) C(6) C(22) 1_555 1_555 1_555 117.63(3) yes
C(7) C(6) C(40) 1_555 1_555 1_555 125.87(3) yes
C(6) C(7) C(8) 1_555 1_555 1_555 123.36(3) yes
C(1) C(8) C(2) 1_555 1_555 1_555 56.751(18) yes
C(1) C(8) C(7) 1_555 1_555 1_555 117.44(3) yes
C(1) C(8) C(28) 1_555 1_555 1_555 120.29(2) yes
C(2) C(8) C(7) 1_555 1_555 1_555 118.91(2) yes
C(2) C(8) C(28) 1_555 1_555 1_555 115.97(2) yes
C(7) C(8) C(28) 1_555 1_555 1_555 115.11(3) yes
C(1) C(9) C(5) 1_555 1_555 1_555 110.60(3) yes
C(2) C(10) C(11) 1_555 1_555 1_555 119.80(2) yes
C(2) C(10) C(15) 1_555 1_555 1_555 122.20(2) yes
C(11) C(10) C(15) 1_555 1_555 1_555 118.00(3) yes
C(10) C(11) C(12) 1_555 1_555 1_555 121.20(3) yes
C(11) C(12) C(13) 1_555 1_555 1_555 120.00(3) yes
C(12) C(13) C(14) 1_555 1_555 1_555 119.36(3) yes
C(13) C(14) C(15) 1_555 1_555 1_555 120.50(3) yes
C(10) C(15) C(14) 1_555 1_555 1_555 120.93(3) yes
C(4) C(16) C(17) 1_555 1_555 1_555 121.13(2) yes
C(4) C(16) C(21) 1_555 1_555 1_555 121.27(2) yes
C(17) C(16) C(21) 1_555 1_555 1_555 117.58(3) yes
C(16) C(17) C(18) 1_555 1_555 1_555 121.25(3) yes
C(17) C(18) C(19) 1_555 1_555 1_555 120.46(3) yes
C(18) C(19) C(20) 1_555 1_555 1_555 118.89(3) yes
C(19) C(20) C(21) 1_555 1_555 1_555 120.59(3) yes
C(16) C(21) C(20) 1_555 1_555 1_555 121.21(3) yes
C(6) C(22) C(23) 1_555 1_555 1_555 119.012(14) yes
C(6) C(22) C(27) 1_555 1_555 1_555 123.070(14) yes
C(6) C(22) C(41) 1_555 1_555 1_555 109.733(14) yes
C(23) C(22) C(27) 1_555 1_555 1_555 117.91 yes
C(27) C(22) C(41) 1_555 1_555 1_555 127.18 yes
C(22) C(23) C(24) 1_555 1_555 1_555 121.05 yes
C(22) C(23) C(42) 1_555 1_555 1_555 136.21 yes
C(22) C(23) H(41) 1_555 1_555 1_555 117.64 yes
C(24) C(23) C(40) 1_555 1_555 1_555 128.87 yes
C(24) C(23) H(41) 1_555 1_555 1_555 121.30 yes
C(40) C(23) C(42) 1_555 1_555 1_555 144.17 yes
C(40) C(23) H(41) 1_555 1_555 1_555 109.83 yes
C(42) C(23) H(41) 1_555 1_555 1_555 105.94 yes
C(23) C(24) C(25) 1_555 1_555 1_555 120.07 yes
C(23) C(24) H(42) 1_555 1_555 1_555 105.50 yes
C(25) C(24) C(41) 1_555 1_555 1_555 130.26 yes
C(25) C(24) H(42) 1_555 1_555 1_555 134.13 yes
C(41) C(24) H(42) 1_555 1_555 1_555 95.30 yes
C(24) C(25) C(26) 1_555 1_555 1_555 119.52 yes
C(24) C(25) H(44) 1_555 1_555 1_555 147.04 yes
C(26) C(25) C(42) 1_555 1_555 1_555 121.28 yes
C(42) C(25) H(44) 1_555 1_555 1_555 148.74 yes
C(25) C(26) C(27) 1_555 1_555 1_555 120.35 yes
C(25) C(26) C(45) 1_555 1_555 1_555 109.59 yes
C(27) C(26) C(43) 1_555 1_555 1_555 111.81 yes
C(43) C(26) C(45) 1_555 1_555 1_555 101.18 yes
C(22) C(27) C(26) 1_555 1_555 1_555 121.08 yes
C(22) C(27) C(44) 1_555 1_555 1_555 107.55 yes
C(26) C(27) C(40) 1_555 1_555 1_555 118.97 yes
C(40) C(27) C(44) 1_555 1_555 1_555 105.46 yes
C(8) C(28) C(29) 1_555 1_555 1_555 119.95(3) yes
C(8) C(28) C(33) 1_555 1_555 1_555 121.52(3) yes
C(29) C(28) C(33) 1_555 1_555 1_555 118.48(3) yes
C(28) C(29) C(30) 1_555 1_555 1_555 120.96(3) yes
C(29) C(30) C(31) 1_555 1_555 1_555 120.01(4) yes
C(30) C(31) C(32) 1_555 1_555 1_555 119.40(4) yes
C(31) C(32) C(33) 1_555 1_555 1_555 120.36(4) yes
C(28) C(33) C(32) 1_555 1_555 1_555 120.77(3) yes
C(6) C(40) C(23) 1_555 1_555 1_555 135.323(15) yes
C(6) C(40) C(27) 1_555 1_555 1_555 112.096(15) yes
C(6) C(40) C(41) 1_555 1_555 1_555 124.074(15) yes
C(6) C(40) C(45) 1_555 1_555 1_555 117.414(15) yes
C(23) C(40) C(27) 1_555 1_555 1_555 112.14 yes
C(23) C(40) C(45) 1_555 1_555 1_555 107.05 yes
C(27) C(40) C(41) 1_555 1_555 1_555 123.39 yes
C(41) C(40) C(45) 1_555 1_555 1_555 118.33 yes
C(22) C(41) C(24) 1_555 1_555 1_555 101.59 yes
C(22) C(41) C(42) 1_555 1_555 1_555 114.63 yes
C(24) C(41) C(40) 1_555 1_555 1_555 107.38 yes
C(40) C(41) C(42) 1_555 1_555 1_555 120.51 yes
C(23) C(42) C(25) 1_555 1_555 1_555 102.84 yes
C(23) C(42) C(43) 1_555 1_555 1_555 107.89 yes
C(25) C(42) C(41) 1_555 1_555 1_555 115.28 yes
C(41) C(42) C(43) 1_555 1_555 1_555 120.32 yes
C(26) C(43) C(42) 1_555 1_555 1_555 124.82 yes
C(26) C(43) H(24) 1_555 1_555 1_555 154.65 yes
C(26) C(43) H(25) 1_555 1_555 1_555 93.51 yes
C(42) C(43) C(44) 1_555 1_555 1_555 119.56 yes
C(42) C(43) H(25) 1_555 1_555 1_555 141.45 yes
C(44) C(43) H(24) 1_555 1_555 1_555 149.47 yes
C(44) C(43) H(25) 1_555 1_555 1_555 98.76 yes
H(24) C(43) H(25) 1_555 1_555 1_555 110.88 yes
C(27) C(44) C(43) 1_555 1_555 1_555 130.59 yes
C(27) C(44) H(26) 1_555 1_555 1_555 99.15 yes
C(43) C(44) C(45) 1_555 1_555 1_555 120.04 yes
C(43) C(44) H(26) 1_555 1_555 1_555 130.18 yes
C(45) C(44) H(26) 1_555 1_555 1_555 109.79 yes
C(26) C(45) C(40) 1_555 1_555 1_555 134.78 yes
C(26) C(45) H(27) 1_555 1_555 1_555 103.40 yes
C(40) C(45) C(44) 1_555 1_555 1_555 121.20 yes
C(40) C(45) H(27) 1_555 1_555 1_555 121.46 yes
C(44) C(45) H(27) 1_555 1_555 1_555 116.93 yes

loop_
_geom_bond_atom_site_label_1
_geom_bond_atom_site_label_2
_geom_bond_site_symmetry_1
_geom_bond_site_symmetry_2
_geom_bond_distance
_geom_bond_publ_flag
C(1) C(2) 1_555 1_555 1.5035(4) yes
C(1) C(8) 1_555 1_555 1.5023(4) yes
C(1) C(9) 1_555 1_555 1.5049(5) yes
C(2) C(3) 1_555 1_555 1.4658(4) yes
C(2) C(8) 1_555 1_555 1.6495(5) yes
C(2) C(10) 1_555 1_555 1.4924(4) yes
C(3) C(4) 1_555 1_555 1.3529(4) yes
C(4) C(5) 1_555 1_555 1.5186(4) yes
C(4) C(16) 1_555 1_555 1.4760(4) yes
C(5) C(6) 1_555 1_555 1.5170(5) yes
C(5) C(9) 1_555 1_555 1.5381(5) yes
C(6) C(7) 1_555 1_555 1.3491(5) yes
C(6) C(22) 1_555 1_555 1.5022(3) yes
C(6) C(40) 1_555 1_555 1.4487(3) yes
C(7) C(8) 1_555 1_555 1.4646(4) yes
C(8) C(28) 1_555 1_555 1.4925(4) yes
C(10) C(11) 1_555 1_555 1.4006(4) yes
C(10) C(15) 1_555 1_555 1.3946(4) yes
C(11) C(12) 1_555 1_555 1.3912(4) yes
C(12) C(13) 1_555 1_555 1.3930(5) yes
C(13) C(14) 1_555 1_555 1.3868(5) yes
C(14) C(15) 1_555 1_555 1.3927(4) yes
C(16) C(17) 1_555 1_555 1.4010(3) yes
C(16) C(21) 1_555 1_555 1.4022(4) yes
C(17) C(18) 1_555 1_555 1.3927(4) yes
C(18) C(19) 1_555 1_555 1.3911(4) yes
C(19) C(20) 1_555 1_555 1.3947(4) yes
C(20) C(21) 1_555 1_555 1.3885(4) yes
C(22) C(23) 1_555 1_555 1.394700 yes
C(22) C(27) 1_555 1_555 1.401944 yes
C(23) C(24) 1_555 1_555 1.395048 yes
C(24) C(25) 1_555 1_555 1.390596 yes
C(24) C(41) 1_555 1_555 1.551685 yes
C(25) C(26) 1_555 1_555 1.384398 yes
C(26) C(27) 1_555 1_555 1.387936 yes
C(28) C(29) 1_555 1_555 1.3993(4) yes
C(28) C(33) 1_555 1_555 1.3923(4) yes
C(29) C(30) 1_555 1_555 1.3930(5) yes
C(30) C(31) 1_555 1_555 1.3926(6) yes
C(31) C(32) 1_555 1_555 1.3918(6) yes
C(32) C(33) 1_555 1_555 1.3937(5) yes
C(40) C(41) 1_555 1_555 1.407801 yes
C(40) C(45) 1_555 1_555 1.400372 yes
C(41) C(42) 1_555 1_555 1.393549 yes
C(42) C(43) 1_555 1_555 1.396994 yes
C(43) C(44) 1_555 1_555 1.395704 yes
C(44) C(45) 1_555 1_555 1.389406 yes
H(9A) H(9B) 1_555 1_555 1.778491 yes

loop_
_geom_torsion_atom_site_label_1
_geom_torsion_atom_site_label_2
_geom_torsion_atom_site_label_3
_geom_torsion_atom_site_label_4
_geom_torsion_site_symmetry_1
_geom_torsion_site_symmetry_2
_geom_torsion_site_symmetry_3
_geom_torsion_site_symmetry_4
_geom_torsion
_geom_torsion_publ_flag
C(2) C(1) C(8) C(2) 1_555 1_555 1_555 1_555 0.00(10) yes
C(8) C(1) C(2) C(3) 1_555 1_555 1_555 1_555 107.20(10) yes
C(2) C(1) C(8) C(7) 1_555 1_555 1_555 1_555 -108.10(10) yes
C(8) C(1) C(2) C(8) 1_555 1_555 1_555 1_555 0.00(10) yes
C(8) C(1) C(2) C(10) 1_555 1_555 1_555 1_555 -101.60(10) yes
C(2) C(1) C(8) C(28) 1_555 1_555 1_555 1_555 102.90(10) yes
C(9) C(1) C(2) C(3) 1_555 1_555 1_555 1_555 -2.00(10) yes
C(2) C(1) C(9) C(5) 1_555 1_555 1_555 1_555 39.50(10) yes
C(9) C(1) C(2) C(8) 1_555 1_555 1_555 1_555 -109.20(10) yes
C(9) C(1) C(2) C(10) 1_555 1_555 1_555 1_555 149.30(10) yes
C(9) C(1) C(8) C(2) 1_555 1_555 1_555 1_555 108.40(10) yes
C(8) C(1) C(9) C(5) 1_555 1_555 1_555 1_555 -35.90(10) yes
C(9) C(1) C(8) C(7) 1_555 1_555 1_555 1_555 0.30(10) yes
C(9) C(1) C(8) C(28) 1_555 1_555 1_555 1_555 -148.70(10) yes
C(1) C(2) C(3) C(4) 1_555 1_555 1_555 1_555 -17.70(10) yes
C(1) C(2) C(8) C(1) 1_555 1_555 1_555 1_555 0.00(10) yes
C(1) C(2) C(8) C(7) 1_555 1_555 1_555 1_555 105.50(10) yes
C(1) C(2) C(8) C(28) 1_555 1_555 1_555 1_555 -110.60(10) yes
C(1) C(2) C(10) C(11) 1_555 1_555 1_555 1_555 165.60(10) yes
C(1) C(2) C(10) C(15) 1_555 1_555 1_555 1_555 -15.40(10) yes
C(3) C(2) C(8) C(1) 1_555 1_555 1_555 1_555 -105.10(10) yes
C(8) C(2) C(3) C(4) 1_555 1_555 1_555 1_555 46.80(10) yes
C(3) C(2) C(8) C(7) 1_555 1_555 1_555 1_555 0.40(10) yes
C(3) C(2) C(8) C(28) 1_555 1_555 1_555 1_555 144.30(10) yes
C(10) C(2) C(3) C(4) 1_555 1_555 1_555 1_555 -170.60(10) yes
C(3) C(2) C(10) C(11) 1_555 1_555 1_555 1_555 -42.90(10) yes
C(3) C(2) C(10) C(15) 1_555 1_555 1_555 1_555 136.20(10) yes
C(10) C(2) C(8) C(1) 1_555 1_555 1_555 1_555 112.30(10) yes
C(10) C(2) C(8) C(7) 1_555 1_555 1_555 1_555 -142.20(10) yes
C(8) C(2) C(10) C(11) 1_555 1_555 1_555 1_555 100.60(10) yes
C(8) C(2) C(10) C(15) 1_555 1_555 1_555 1_555 -80.40(10) yes
C(10) C(2) C(8) C(28) 1_555 1_555 1_555 1_555 1.70(10) yes
C(2) C(3) C(4) C(5) 1_555 1_555 1_555 1_555 -3.90(10) yes
C(2) C(3) C(4) C(16) 1_555 1_555 1_555 1_555 -178.70(10) yes
C(3) C(4) C(5) C(6) 1_555 1_555 1_555 1_555 -76.70(10) yes
C(3) C(4) C(5) C(9) 1_555 1_555 1_555 1_555 42.20(10) yes
C(3) C(4) C(16) C(17) 1_555 1_555 1_555 1_555 154.60(10) yes
C(3) C(4) C(16) C(21) 1_555 1_555 1_555 1_555 -23.90(10) yes
C(16) C(4) C(5) C(6) 1_555 1_555 1_555 1_555 98.10(10) yes
C(16) C(4) C(5) C(9) 1_555 1_555 1_555 1_555 -142.90(10) yes
C(5) C(4) C(16) C(17) 1_555 1_555 1_555 1_555 -20.00(10) yes
C(5) C(4) C(16) C(21) 1_555 1_555 1_555 1_555 161.50(10) yes
C(4) C(5) C(6) C(7) 1_555 1_555 1_555 1_555 75.40(10) yes
C(4) C(5) C(6) C(22) 1_555 1_555 1_555 1_555 -101.80(10) yes
C(4) C(5) C(6) C(40) 1_555 1_555 1_555 1_555 -106.00(10) yes
C(4) C(5) C(9) C(1) 1_555 1_555 1_555 1_555 -59.10(10) yes
C(6) C(5) C(9) C(1) 1_555 1_555 1_555 1_555 56.60(10) yes
C(9) C(5) C(6) C(7) 1_555 1_555 1_555 1_555 -42.50(10) yes
C(9) C(5) C(6) C(22) 1_555 1_555 1_555 1_555 140.20(10) yes
C(9) C(5) C(6) C(40) 1_555 1_555 1_555 1_555 136.10(10) yes
C(5) C(6) C(7) C(8) 1_555 1_555 1_555 1_555 5.50(10) yes
C(5) C(6) C(22) C(23) 1_555 1_555 1_555 1_555 -37.00(10) yes
C(5) C(6) C(22) C(27) 1_555 1_555 1_555 1_555 144.00(10) yes
C(5) C(6) C(22) C(41) 1_555 1_555 1_555 1_555 -37.20(10) yes
C(5) C(6) C(40) C(23) 1_555 1_555 1_555 1_555 -39.80(10) yes
C(5) C(6) C(40) C(27) 1_555 1_555 1_555 1_555 148.70(10) yes
C(5) C(6) C(40) C(41) 1_555 1_555 1_555 1_555 -38.70(10) yes
C(5) C(6) C(40) C(45) 1_555 1_555 1_555 1_555 146.40(10) yes
C(22) C(6) C(7) C(8) 1_555 1_555 1_555 1_555 -177.00(10) yes
C(7) C(6) C(22) C(23) 1_555 1_555 1_555 1_555 145.80(10) yes
C(7) C(6) C(22) C(27) 1_555 1_555 1_555 1_555 -33.20(10) yes
C(7) C(6) C(22) C(41) 1_555 1_555 1_555 1_555 145.50(10) yes
C(40) C(6) C(7) C(8) 1_555 1_555 1_555 1_555 -172.90(10) yes
C(7) C(6) C(40) C(23) 1_555 1_555 1_555 1_555 138.70(10) yes
C(7) C(6) C(40) C(27) 1_555 1_555 1_555 1_555 -32.80(10) yes
C(7) C(6) C(40) C(41) 1_555 1_555 1_555 1_555 139.80(10) yes
C(7) C(6) C(40) C(45) 1_555 1_555 1_555 1_555 -35.20(10) yes
C(40) C(6) C(22) C(23) 1_555 1_555 1_555 1_555 -12.50(10) yes
C(22) C(6) C(40) C(23) 1_555 1_555 1_555 1_555 162.60(10) yes
C(40) C(6) C(22) C(27) 1_555 1_555 1_555 1_555 168.50(10) yes
C(22) C(6) C(40) C(27) 1_555 1_555 1_555 1_555 -8.90(10) yes
C(40) C(6) C(22) C(41) 1_555 1_555 1_555 1_555 -12.70(10) yes
C(22) C(6) C(40) C(41) 1_555 1_555 1_555 1_555 163.70(10) yes
C(22) C(6) C(40) C(45) 1_555 1_555 1_555 1_555 -11.30(10) yes
C(6) C(7) C(8) C(1) 1_555 1_555 1_555 1_555 16.80(10) yes
C(6) C(7) C(8) C(2) 1_555 1_555 1_555 1_555 -48.40(10) yes
C(6) C(7) C(8) C(28) 1_555 1_555 1_555 1_555 167.40(10) yes
C(1) C(8) C(28) C(29) 1_555 1_555 1_555 1_555 -150.50(10) yes
C(1) C(8) C(28) C(33) 1_555 1_555 1_555 1_555 32.10(10) yes
C(2) C(8) C(28) C(29) 1_555 1_555 1_555 1_555 -85.40(10) yes
C(2) C(8) C(28) C(33) 1_555 1_555 1_555 1_555 97.20(10) yes
C(7) C(8) C(28) C(29) 1_555 1_555 1_555 1_555 59.80(10) yes
C(7) C(8) C(28) C(33) 1_555 1_555 1_555 1_555 -117.60(10) yes
C(2) C(10) C(11) C(12) 1_555 1_555 1_555 1_555 177.60(10) yes
C(2) C(10) C(15) C(14) 1_555 1_555 1_555 1_555 -178.40(10) yes
C(15) C(10) C(11) C(12) 1_555 1_555 1_555 1_555 -1.50(10) yes
C(11) C(10) C(15) C(14) 1_555 1_555 1_555 1_555 0.60(10) yes
C(10) C(11) C(12) C(13) 1_555 1_555 1_555 1_555 1.20(10) yes
C(11) C(12) C(13) C(14) 1_555 1_555 1_555 1_555 -0.10(10) yes
C(12) C(13) C(14) C(15) 1_555 1_555 1_555 1_555 -0.70(10) yes
C(13) C(14) C(15) C(10) 1_555 1_555 1_555 1_555 0.50(10) yes
C(4) C(16) C(17) C(18) 1_555 1_555 1_555 1_555 -177.10(10) yes
C(4) C(16) C(21) C(20) 1_555 1_555 1_555 1_555 177.00(10) yes
C(21) C(16) C(17) C(18) 1_555 1_555 1_555 1_555 1.40(10) yes
C(17) C(16) C(21) C(20) 1_555 1_555 1_555 1_555 -1.50(10) yes
C(16) C(17) C(18) C(19) 1_555 1_555 1_555 1_555 -0.30(10) yes
C(17) C(18) C(19) C(20) 1_555 1_555 1_555 1_555 -0.70(10) yes
C(18) C(19) C(20) C(21) 1_555 1_555 1_555 1_555 0.50(10) yes
C(19) C(20) C(21) C(16) 1_555 1_555 1_555 1_555 0.60(10) yes
C(6) C(22) C(23) C(24) 1_555 1_555 1_555 1_555 -177.90(10) yes
C(6) C(22) C(23) C(40) 1_555 1_555 1_555 1_555 16.10(10) yes
C(6) C(22) C(23) C(42) 1_555 1_555 1_555 1_555 -173.00(10) yes
C(6) C(22) C(23) H(41) 1_555 1_555 1_555 1_555 0.90(10) yes
C(6) C(22) C(27) C(26) 1_555 1_555 1_555 1_555 178.30(10) yes
C(6) C(22) C(27) C(40) 1_555 1_555 1_555 1_555 -143.60(10) yes
C(6) C(22) C(27) C(44) 1_555 1_555 1_555 1_555 177.90(10) yes
C(6) C(22) C(41) C(24) 1_555 1_555 1_555 1_555 -178.60(10) yes
C(6) C(22) C(41) C(40) 1_555 1_555 1_555 1_555 19.40(10) yes
C(6) C(22) C(41) C(42) 1_555 1_555 1_555 1_555 -175.30(10) yes
C(27) C(22) C(23) C(24) 1_555 1_555 1_555 1_555 1.1 yes
C(23) C(22) C(27) C(26) 1_555 1_555 1_555 1_555 -0.7 yes
C(27) C(22) C(23) C(40) 1_555 1_555 1_555 1_555 -164.9 yes
C(23) C(22) C(27) C(40) 1_555 1_555 1_555 1_555 37.4 yes
C(27) C(22) C(23) C(42) 1_555 1_555 1_555 1_555 6.1 yes
C(23) C(22) C(27) C(44) 1_555 1_555 1_555 1_555 -1.1 yes
C(27) C(22) C(23) H(41) 1_555 1_555 1_555 1_555 179.9 yes
C(41) C(22) C(23) C(24) 1_555 1_555 1_555 1_555 -176.5 yes
C(23) C(22) C(41) C(24) 1_555 1_555 1_555 1_555 2.8 yes
C(41) C(22) C(23) C(40) 1_555 1_555 1_555 1_555 17.5 yes
C(23) C(22) C(41) C(40) 1_555 1_555 1_555 1_555 -159.3 yes
C(41) C(22) C(23) C(42) 1_555 1_555 1_555 1_555 -171.6 yes
C(23) C(22) C(41) C(42) 1_555 1_555 1_555 1_555 6.0 yes
C(41) C(22) C(23) H(41) 1_555 1_555 1_555 1_555 2.3 yes
C(27) C(22) C(41) C(24) 1_555 1_555 1_555 1_555 0.1 yes
C(41) C(22) C(27) C(26) 1_555 1_555 1_555 1_555 -0.3 yes
C(41) C(22) C(27) C(40) 1_555 1_555 1_555 1_555 37.9 yes
C(27) C(22) C(41) C(40) 1_555 1_555 1_555 1_555 -161.9 yes
C(27) C(22) C(41) C(42) 1_555 1_555 1_555 1_555 3.4 yes
C(41) C(22) C(27) C(44) 1_555 1_555 1_555 1_555 -0.6 yes
C(22) C(23) C(24) C(25) 1_555 1_555 1_555 1_555 -0.4 yes
C(22) C(23) C(24) C(41) 1_555 1_555 1_555 1_555 176.7 yes
C(22) C(23) C(24) H(42) 1_555 1_555 1_555 1_555 174.1 yes
C(22) C(23) C(40) C(6) 1_555 1_555 1_555 1_555 -159.10(10) yes
C(22) C(23) C(40) C(27) 1_555 1_555 1_555 1_555 12.4 yes
C(22) C(23) C(40) C(41) 1_555 1_555 1_555 1_555 -163.8 yes
C(22) C(23) C(40) C(45) 1_555 1_555 1_555 1_555 15.2 yes
C(22) C(23) C(42) C(25) 1_555 1_555 1_555 1_555 -7.2 yes
C(22) C(23) C(42) C(41) 1_555 1_555 1_555 1_555 172.8 yes
C(22) C(23) C(42) C(43) 1_555 1_555 1_555 1_555 -5.0 yes
C(24) C(23) C(40) C(6) 1_555 1_555 1_555 1_555 -174.50(10) yes
C(40) C(23) C(24) C(25) 1_555 1_555 1_555 1_555 2.1 yes
C(24) C(23) C(40) C(27) 1_555 1_555 1_555 1_555 -3.0 yes
C(40) C(23) C(24) C(41) 1_555 1_555 1_555 1_555 179.2 yes
C(24) C(23) C(40) C(41) 1_555 1_555 1_555 1_555 -179.2 yes
C(24) C(23) C(40) C(45) 1_555 1_555 1_555 1_555 -0.3 yes
C(40) C(23) C(24) H(42) 1_555 1_555 1_555 1_555 176.6 yes
C(42) C(23) C(24) C(25) 1_555 1_555 1_555 1_555 -167.7 yes
C(24) C(23) C(42) C(25) 1_555 1_555 1_555 1_555 8.6 yes
C(42) C(23) C(24) C(41) 1_555 1_555 1_555 1_555 9.4 yes
C(24) C(23) C(42) C(41) 1_555 1_555 1_555 1_555 -171.4 yes
C(24) C(23) C(42) C(43) 1_555 1_555 1_555 1_555 10.8 yes
C(42) C(23) C(24) H(42) 1_555 1_555 1_555 1_555 6.8 yes
H(41) C(23) C(24) C(25) 1_555 1_555 1_555 1_555 -179.2 yes
H(41) C(23) C(24) C(41) 1_555 1_555 1_555 1_555 -2.0 yes
H(41) C(23) C(24) H(42) 1_555 1_555 1_555 1_555 -4.7 yes
C(42) C(23) C(40) C(6) 1_555 1_555 1_555 1_555 -169.90(10) yes
C(40) C(23) C(42) C(25) 1_555 1_555 1_555 1_555 -5.0 yes
C(42) C(23) C(40) C(27) 1_555 1_555 1_555 1_555 1.6 yes
C(42) C(23) C(40) C(41) 1_555 1_555 1_555 1_555 -174.5 yes
C(40) C(23) C(42) C(41) 1_555 1_555 1_555 1_555 175.0 yes
C(40) C(23) C(42) C(43) 1_555 1_555 1_555 1_555 -2.8 yes
C(42) C(23) C(40) C(45) 1_555 1_555 1_555 1_555 4.4 yes
H(41) C(23) C(40) C(6) 1_555 1_555 1_555 1_555 6.60(10) yes
H(41) C(23) C(40) C(27) 1_555 1_555 1_555 1_555 178.1 yes
H(41) C(23) C(40) C(41) 1_555 1_555 1_555 1_555 1.9 yes
H(41) C(23) C(40) C(45) 1_555 1_555 1_555 1_555 -179.1 yes
H(41) C(23) C(42) C(25) 1_555 1_555 1_555 1_555 178.4 yes
H(41) C(23) C(42) C(41) 1_555 1_555 1_555 1_555 -1.5 yes
H(41) C(23) C(42) C(43) 1_555 1_555 1_555 1_555 -179.3 yes
C(23) C(24) C(25) C(26) 1_555 1_555 1_555 1_555 -0.8 yes
C(23) C(24) C(25) C(42) 1_555 1_555 1_555 1_555 125.8 yes
C(23) C(24) C(25) H(44) 1_555 1_555 1_555 1_555 -0.5 yes
C(23) C(24) C(41) C(22) 1_555 1_555 1_555 1_555 -2.5 yes
C(23) C(24) C(41) C(40) 1_555 1_555 1_555 1_555 -0.6 yes
C(23) C(24) C(41) C(42) 1_555 1_555 1_555 1_555 -169.7 yes
C(25) C(24) C(41) C(22) 1_555 1_555 1_555 1_555 0.7 yes
C(41) C(24) C(25) C(26) 1_555 1_555 1_555 1_555 -1.4 yes
C(25) C(24) C(41) C(40) 1_555 1_555 1_555 1_555 2.7 yes
C(41) C(24) C(25) C(42) 1_555 1_555 1_555 1_555 125.1 yes
C(25) C(24) C(41) C(42) 1_555 1_555 1_555 1_555 -166.4 yes
C(41) C(24) C(25) H(44) 1_555 1_555 1_555 1_555 -1.1 yes
H(42) C(24) C(25) C(26) 1_555 1_555 1_555 1_555 -173.4 yes
H(42) C(24) C(25) C(42) 1_555 1_555 1_555 1_555 -46.8 yes
H(42) C(24) C(25) H(44) 1_555 1_555 1_555 1_555 -173.1 yes
H(42) C(24) C(41) C(22) 1_555 1_555 1_555 1_555 174.9 yes
H(42) C(24) C(41) C(40) 1_555 1_555 1_555 1_555 176.9 yes
H(42) C(24) C(41) C(42) 1_555 1_555 1_555 1_555 7.7 yes
C(24) C(25) C(26) C(27) 1_555 1_555 1_555 1_555 1.2 yes
C(24) C(25) C(26) C(43) 1_555 1_555 1_555 1_555 16.4 yes
C(24) C(25) C(26) C(45) 1_555 1_555 1_555 1_555 -1.8 yes
C(24) C(25) C(42) C(23) 1_555 1_555 1_555 1_555 -50.2 yes
C(24) C(25) C(42) C(41) 1_555 1_555 1_555 1_555 -50.2 yes
C(24) C(25) C(42) C(43) 1_555 1_555 1_555 1_555 152.5 yes
C(26) C(25) C(42) C(23) 1_555 1_555 1_555 1_555 4.6 yes
C(42) C(25) C(26) C(27) 1_555 1_555 1_555 1_555 -1.7 yes
C(26) C(25) C(42) C(41) 1_555 1_555 1_555 1_555 4.6 yes
C(42) C(25) C(26) C(43) 1_555 1_555 1_555 1_555 13.6 yes
C(26) C(25) C(42) C(43) 1_555 1_555 1_555 1_555 -152.7 yes
C(42) C(25) C(26) C(45) 1_555 1_555 1_555 1_555 -4.6 yes
H(44) C(25) C(26) C(27) 1_555 1_555 1_555 1_555 -178.5 yes
H(44) C(25) C(26) C(43) 1_555 1_555 1_555 1_555 -163.2 yes
H(44) C(25) C(26) C(45) 1_555 1_555 1_555 1_555 178.6 yes
H(44) C(25) C(42) C(23) 1_555 1_555 1_555 1_555 7.5 yes
H(44) C(25) C(42) C(41) 1_555 1_555 1_555 1_555 7.5 yes
H(44) C(25) C(42) C(43) 1_555 1_555 1_555 1_555 -149.8 yes
C(25) C(26) C(27) C(22) 1_555 1_555 1_555 1_555 -0.4 yes
C(25) C(26) C(27) C(40) 1_555 1_555 1_555 1_555 -2.3 yes
C(25) C(26) C(27) C(44) 1_555 1_555 1_555 1_555 1.2 yes
C(25) C(26) C(43) C(42) 1_555 1_555 1_555 1_555 -162.0 yes
C(25) C(26) C(43) C(44) 1_555 1_555 1_555 1_555 -162.4 yes
C(25) C(26) C(43) H(24) 1_555 1_555 1_555 1_555 -150.8 yes
C(25) C(26) C(43) H(25) 1_555 1_555 1_555 1_555 13.6 yes
C(25) C(26) C(45) C(40) 1_555 1_555 1_555 1_555 4.5 yes
C(25) C(26) C(45) C(44) 1_555 1_555 1_555 1_555 2.8 yes
C(25) C(26) C(45) H(27) 1_555 1_555 1_555 1_555 177.4 yes
C(43) C(26) C(27) C(22) 1_555 1_555 1_555 1_555 -2.9 yes
C(43) C(26) C(27) C(40) 1_555 1_555 1_555 1_555 -4.8 yes
C(27) C(26) C(43) C(42) 1_555 1_555 1_555 1_555 3.8 yes
C(43) C(26) C(27) C(44) 1_555 1_555 1_555 1_555 -1.3 yes
C(27) C(26) C(43) C(44) 1_555 1_555 1_555 1_555 3.5 yes
C(27) C(26) C(43) H(24) 1_555 1_555 1_555 1_555 15.0 yes
C(27) C(26) C(43) H(25) 1_555 1_555 1_555 1_555 179.4 yes
C(45) C(26) C(27) C(22) 1_555 1_555 1_555 1_555 14.2 yes
C(45) C(26) C(27) C(40) 1_555 1_555 1_555 1_555 12.4 yes
C(27) C(26) C(45) C(40) 1_555 1_555 1_555 1_555 -162.1 yes
C(45) C(26) C(27) C(44) 1_555 1_555 1_555 1_555 15.8 yes
C(27) C(26) C(45) C(44) 1_555 1_555 1_555 1_555 -163.9 yes
C(27) C(26) C(45) H(27) 1_555 1_555 1_555 1_555 10.8 yes
C(43) C(26) C(45) C(40) 1_555 1_555 1_555 1_555 1.7 yes
C(45) C(26) C(43) C(42) 1_555 1_555 1_555 1_555 0.5 yes
C(45) C(26) C(43) C(44) 1_555 1_555 1_555 1_555 0.1 yes
C(43) C(26) C(45) C(44) 1_555 1_555 1_555 1_555 -0.1 yes
C(45) C(26) C(43) H(24) 1_555 1_555 1_555 1_555 11.7 yes
C(45) C(26) C(43) H(25) 1_555 1_555 1_555 1_555 176.1 yes
C(43) C(26) C(45) H(27) 1_555 1_555 1_555 1_555 174.6 yes
C(22) C(27) C(40) C(6) 1_555 1_555 1_555 1_555 33.80(10) yes
C(22) C(27) C(40) C(23) 1_555 1_555 1_555 1_555 -139.7 yes
C(22) C(27) C(40) C(41) 1_555 1_555 1_555 1_555 -138.8 yes
C(22) C(27) C(40) C(45) 1_555 1_555 1_555 1_555 -167.5 yes
C(22) C(27) C(44) C(43) 1_555 1_555 1_555 1_555 -3.4 yes
C(22) C(27) C(44) C(45) 1_555 1_555 1_555 1_555 14.8 yes
C(22) C(27) C(44) H(26) 1_555 1_555 1_555 1_555 179.6 yes
C(26) C(27) C(40) C(6) 1_555 1_555 1_555 1_555 176.60(10) yes
C(26) C(27) C(40) C(23) 1_555 1_555 1_555 1_555 3.1 yes
C(26) C(27) C(40) C(41) 1_555 1_555 1_555 1_555 4.0 yes
C(26) C(27) C(40) C(45) 1_555 1_555 1_555 1_555 -24.7 yes
C(26) C(27) C(44) C(43) 1_555 1_555 1_555 1_555 178.0 yes
C(26) C(27) C(44) C(45) 1_555 1_555 1_555 1_555 -163.8 yes
C(26) C(27) C(44) H(26) 1_555 1_555 1_555 1_555 1.0 yes
C(44) C(27) C(40) C(6) 1_555 1_555 1_555 1_555 175.80(10) yes
C(44) C(27) C(40) C(23) 1_555 1_555 1_555 1_555 2.3 yes
C(44) C(27) C(40) C(41) 1_555 1_555 1_555 1_555 3.1 yes
C(40) C(27) C(44) C(43) 1_555 1_555 1_555 1_555 -5.1 yes
C(44) C(27) C(40) C(45) 1_555 1_555 1_555 1_555 -25.5 yes
C(40) C(27) C(44) C(45) 1_555 1_555 1_555 1_555 13.1 yes
C(40) C(27) C(44) H(26) 1_555 1_555 1_555 1_555 177.9 yes
C(8) C(28) C(29) C(30) 1_555 1_555 1_555 1_555 -177.50(10) yes
C(8) C(28) C(33) C(32) 1_555 1_555 1_555 1_555 178.40(10) yes
C(33) C(28) C(29) C(30) 1_555 1_555 1_555 1_555 0.00(10) yes
C(29) C(28) C(33) C(32) 1_555 1_555 1_555 1_555 0.90(10) yes
C(28) C(29) C(30) C(31) 1_555 1_555 1_555 1_555 -0.80(10) yes
C(29) C(30) C(31) C(32) 1_555 1_555 1_555 1_555 0.70(10) yes
C(30) C(31) C(32) C(33) 1_555 1_555 1_555 1_555 0.10(10) yes
C(31) C(32) C(33) C(28) 1_555 1_555 1_555 1_555 -1.00(10) yes
C(6) C(40) C(41) C(22) 1_555 1_555 1_555 1_555 -157.00(10) yes
C(6) C(40) C(41) C(24) 1_555 1_555 1_555 1_555 -175.40(10) yes
C(6) C(40) C(41) C(42) 1_555 1_555 1_555 1_555 -172.50(10) yes
C(6) C(40) C(45) C(26) 1_555 1_555 1_555 1_555 172.00(10) yes
C(6) C(40) C(45) C(44) 1_555 1_555 1_555 1_555 172.50(10) yes
C(6) C(40) C(45) H(27) 1_555 1_555 1_555 1_555 0.10(10) yes
C(23) C(40) C(41) C(22) 1_555 1_555 1_555 1_555 19.0 yes
C(23) C(40) C(41) C(24) 1_555 1_555 1_555 1_555 0.6 yes
C(23) C(40) C(41) C(42) 1_555 1_555 1_555 1_555 3.5 yes
C(23) C(40) C(45) C(26) 1_555 1_555 1_555 1_555 -3.4 yes
C(23) C(40) C(45) C(44) 1_555 1_555 1_555 1_555 -3.0 yes
C(23) C(40) C(45) H(27) 1_555 1_555 1_555 1_555 -175.4 yes
C(27) C(40) C(41) C(22) 1_555 1_555 1_555 1_555 14.8 yes
C(27) C(40) C(41) C(24) 1_555 1_555 1_555 1_555 -3.7 yes
C(27) C(40) C(41) C(42) 1_555 1_555 1_555 1_555 -0.8 yes
C(27) C(40) C(45) C(26) 1_555 1_555 1_555 1_555 149.7 yes
C(27) C(40) C(45) C(44) 1_555 1_555 1_555 1_555 150.2 yes
C(27) C(40) C(45) H(27) 1_555 1_555 1_555 1_555 -22.2 yes
C(45) C(40) C(41) C(22) 1_555 1_555 1_555 1_555 17.9 yes
C(45) C(40) C(41) C(24) 1_555 1_555 1_555 1_555 -0.5 yes
C(41) C(40) C(45) C(26) 1_555 1_555 1_555 1_555 -3.2 yes
C(45) C(40) C(41) C(42) 1_555 1_555 1_555 1_555 2.4 yes
C(41) C(40) C(45) C(44) 1_555 1_555 1_555 1_555 -2.7 yes
C(41) C(40) C(45) H(27) 1_555 1_555 1_555 1_555 -175.2 yes
C(22) C(41) C(42) C(23) 1_555 1_555 1_555 1_555 -4.8 yes
C(22) C(41) C(42) C(25) 1_555 1_555 1_555 1_555 -4.8 yes
C(22) C(41) C(42) C(43) 1_555 1_555 1_555 1_555 -2.4 yes
C(24) C(41) C(42) C(23) 1_555 1_555 1_555 1_555 9.0 yes
C(24) C(41) C(42) C(25) 1_555 1_555 1_555 1_555 9.0 yes
C(24) C(41) C(42) C(43) 1_555 1_555 1_555 1_555 11.4 yes
C(40) C(41) C(42) C(23) 1_555 1_555 1_555 1_555 -3.0 yes
C(40) C(41) C(42) C(25) 1_555 1_555 1_555 1_555 -3.0 yes
C(40) C(41) C(42) C(43) 1_555 1_555 1_555 1_555 -0.6 yes
C(23) C(42) C(43) C(26) 1_555 1_555 1_555 1_555 -0.3 yes
C(23) C(42) C(43) C(44) 1_555 1_555 1_555 1_555 -0.3 yes
C(23) C(42) C(43) H(24) 1_555 1_555 1_555 1_555 -170.9 yes
C(23) C(42) C(43) H(25) 1_555 1_555 1_555 1_555 -173.3 yes
C(25) C(42) C(43) C(26) 1_555 1_555 1_555 1_555 23.0 yes
C(25) C(42) C(43) C(44) 1_555 1_555 1_555 1_555 23.0 yes
C(25) C(42) C(43) H(24) 1_555 1_555 1_555 1_555 -147.6 yes
C(25) C(42) C(43) H(25) 1_555 1_555 1_555 1_555 -150.0 yes
C(41) C(42) C(43) C(26) 1_555 1_555 1_555 1_555 -0.9 yes
C(41) C(42) C(43) C(44) 1_555 1_555 1_555 1_555 -0.9 yes
C(41) C(42) C(43) H(24) 1_555 1_555 1_555 1_555 -171.5 yes
C(41) C(42) C(43) H(25) 1_555 1_555 1_555 1_555 -173.8 yes
C(26) C(43) C(44) C(27) 1_555 1_555 1_555 1_555 -175.9 yes
C(26) C(43) C(44) C(45) 1_555 1_555 1_555 1_555 -179.8 yes
C(26) C(43) C(44) H(26) 1_555 1_555 1_555 1_555 0.3 yes
C(42) C(43) C(44) C(27) 1_555 1_555 1_555 1_555 4.4 yes
C(42) C(43) C(44) C(45) 1_555 1_555 1_555 1_555 0.5 yes
C(42) C(43) C(44) H(26) 1_555 1_555 1_555 1_555 -179.4 yes
H(24) C(43) C(44) C(27) 1_555 1_555 1_555 1_555 13.8 yes
H(24) C(43) C(44) C(45) 1_555 1_555 1_555 1_555 9.9 yes
H(24) C(43) C(44) H(26) 1_555 1_555 1_555 1_555 -170.0 yes
H(25) C(43) C(44) C(27) 1_555 1_555 1_555 1_555 -180.0 yes
H(25) C(43) C(44) C(45) 1_555 1_555 1_555 1_555 176.1 yes
H(25) C(43) C(44) H(26) 1_555 1_555 1_555 1_555 -3.9 yes
C(27) C(44) C(45) C(26) 1_555 1_555 1_555 1_555 15.8 yes
C(27) C(44) C(45) C(40) 1_555 1_555 1_555 1_555 -162.8 yes
C(27) C(44) C(45) H(27) 1_555 1_555 1_555 1_555 10.0 yes
C(43) C(44) C(45) C(26) 1_555 1_555 1_555 1_555 179.9 yes
C(43) C(44) C(45) C(40) 1_555 1_555 1_555 1_555 1.3 yes
C(43) C(44) C(45) H(27) 1_555 1_555 1_555 1_555 174.1 yes
H(26) C(44) C(45) C(26) 1_555 1_555 1_555 1_555 -0.2 yes
H(26) C(44) C(45) C(40) 1_555 1_555 1_555 1_555 -178.7 yes
H(26) C(44) C(45) H(27) 1_555 1_555 1_555 1_555 -6.0 yes
